data_4038554
loop_
_publ_author_name
'Chakraborty, Baitan'
'Kar, Abhishek'
'Chanda, Rupsa'
'Jana, Umasish'

_publ_section_title
;
 Application of Povarov Reaction in Biaryls under Iron Catalysis for the
 General Synthesis of Dibenzo[a, c]acridines.
;
_journal_name_full 'The Journal of organic chemistry'
_journal_paper_doi 10.1021/acs.joc.0c01300
_journal_year 2020
_chemical_formula_sum 'C29 H21 N'
_chemical_formula_weight 383.47
_space_group_crystal_system monoclinic
_space_group_IT_number 14
_space_group_name_Hall '-P 2ybc'
_space_group_name_H-M_alt 'P 1 21/c 1'
_atom_sites_solution_hydrogens geom
_audit_creation_method SHELXL-2016/6
_cell_angle_alpha 90
_cell_angle_beta 106.121(5)
_cell_angle_gamma 90
_cell_formula_units_Z 4
_cell_length_a 9.4336(13)
_cell_length_b 19.646(3)
_cell_length_c 10.9945(14)
_cell_measurement_reflns_used 4502
_cell_measurement_temperature 152(2)
_cell_measurement_theta_max 25.6687
_cell_measurement_theta_min 2.4750
_cell_volume 1957.5(5)
_computing_structure_refinement 'SHELXL-2016/6 (Sheldrick, 2016)'
_computing_structure_solution 'SHELXT 2014/5 (Sheldrick, 2014)'
_diffrn_ambient_temperature 152(2)
_diffrn_measured_fraction_theta_full 0.993
_diffrn_measured_fraction_theta_max 0.990
_diffrn_measurement_device_type multi-scan
_diffrn_radiation_type MoK\a
_diffrn_radiation_wavelength 0.71073
_diffrn_reflns_av_R_equivalents 0.1679
_diffrn_reflns_av_unetI/netI 0.1228
_diffrn_reflns_Laue_measured_fraction_full 0.993
_diffrn_reflns_Laue_measured_fraction_max 0.990
_diffrn_reflns_limit_h_max 11
_diffrn_reflns_limit_h_min -11
_diffrn_reflns_limit_k_max 23
_diffrn_reflns_limit_k_min -23
_diffrn_reflns_limit_l_max 13
_diffrn_reflns_limit_l_min -11
_diffrn_reflns_number 19427
_diffrn_reflns_point_group_measured_fraction_full 0.993
_diffrn_reflns_point_group_measured_fraction_max 0.990
_diffrn_reflns_theta_full 25.242
_diffrn_reflns_theta_max 25.749
_diffrn_reflns_theta_min 2.189
_exptl_absorpt_coefficient_mu 0.075
_exptl_crystal_colour colorless
_exptl_crystal_density_diffrn 1.301
_exptl_crystal_description needle
_exptl_crystal_F_000 808
_exptl_crystal_size_max 0.3
_exptl_crystal_size_mid 0.2
_exptl_crystal_size_min 0.1
_refine_diff_density_max 0.380
_refine_diff_density_min -0.435
_refine_diff_density_rms 0.090
_refine_ls_extinction_method none
_refine_ls_goodness_of_fit_ref 1.065
_refine_ls_hydrogen_treatment constr
_refine_ls_matrix_type full
_refine_ls_number_parameters 273
_refine_ls_number_reflns 3712
_refine_ls_number_restraints 0
_refine_ls_restrained_S_all 1.065
_refine_ls_R_factor_all 0.1199
_refine_ls_R_factor_gt 0.0870
_refine_ls_shift/su_max 0.000
_refine_ls_shift/su_mean 0.000
_refine_ls_structure_factor_coef Fsqd
_refine_ls_weighting_details 'w=1/[\s^2^(Fo^2^)+(0.1000P)^2^] where P=(Fo^2^+2Fc^2^)/3'
_refine_ls_weighting_scheme calc
_refine_ls_wR_factor_gt 0.1877
_refine_ls_wR_factor_ref 0.2171
_reflns_Friedel_coverage 0.000
_reflns_number_gt 2380
_reflns_number_total 3712
_reflns_threshold_expression 'I > 2\s(I)'
_cod_data_source_file jo0c01300_si_002.cif
_cod_data_source_block mo_BROC020919_0m
_cod_original_sg_symbol_H-M 'P 21/c'
_cod_database_code 4038554
_shelx_shelxl_version_number 2016/6
_shelx_space_group_comment
;
The symmetry employed for this shelxl refinement is uniquely defined
by the following loop, which should always be used as a source of
symmetry information in preference to the above space-group names.
They are only intended as comments.
;

loop_
_space_group_symop_operation_xyz
'x, y, z'
'-x, y+1/2, -z+1/2'
'-x, -y, -z'
'x, -y-1/2, z-1/2'

loop_
_atom_site_label
_atom_site_type_symbol
_atom_site_fract_x
_atom_site_fract_y
_atom_site_fract_z
_atom_site_U_iso_or_equiv
_atom_site_adp_type
_atom_site_occupancy
_atom_site_site_symmetry_order
_atom_site_calc_flag
_atom_site_refinement_flags_posn
_atom_site_refinement_flags_adp
_atom_site_refinement_flags_occupancy
_atom_site_disorder_assembly
_atom_site_disorder_group
N1 N 0.4479(2) 0.38174(11) 0.36303(17) 0.0325(5) Uani 1 1 d . . . . .
C1 C -0.0120(3) 0.39600(15) 0.0255(3) 0.0496(8) Uani 1 1 d . . . . .
H3 H -0.015631 0.440871 0.063442 0.074 Uiso 1 1 calc R U . . .
H1 H -0.103238 0.371132 0.021507 0.074 Uiso 1 1 calc R U . . .
H21 H -0.001665 0.401574 -0.060210 0.074 Uiso 1 1 calc R U . . .
C2 C 0.1180(3) 0.35664(14) 0.1051(2) 0.0364(6) Uani 1 1 d . . . . .
C3 C 0.2222(3) 0.38571(13) 0.2017(2) 0.0344(6) Uani 1 1 d . . . . .
H14 H 0.215668 0.432826 0.218803 0.041 Uiso 1 1 calc R U . . .
C4 C 0.3408(3) 0.34678(12) 0.2775(2) 0.0303(6) Uani 1 1 d . . . . .
C5 C 0.5558(3) 0.34691(12) 0.4418(2) 0.0297(6) Uani 1 1 d . . . . .
C6 C 0.6831(3) 0.38642(13) 0.5151(2) 0.0322(6) Uani 1 1 d . . . . .
C7 C 0.8024(3) 0.35314(13) 0.5986(2) 0.0321(6) Uani 1 1 d . . . . .
C8 C 0.7859(3) 0.28133(13) 0.6308(2) 0.0315(6) Uani 1 1 d . . . . .
C9 C 0.8869(3) 0.25090(14) 0.7348(2) 0.0387(7) Uani 1 1 d . . . . .
H11 H 0.973827 0.275115 0.776883 0.046 Uiso 1 1 calc R U . . .
C10 C 0.8642(3) 0.18706(14) 0.7779(2) 0.0429(7) Uani 1 1 d . . . . .
H2 H 0.935107 0.167311 0.847797 0.051 Uiso 1 1 calc R U . . .
C11 C 0.1380(3) 0.28759(13) 0.0767(2) 0.0361(6) Uani 1 1 d . . . . .
H20 H 0.069600 0.268110 0.004994 0.043 Uiso 1 1 calc R U . . .
C12 C 0.2496(3) 0.24698(13) 0.1461(2) 0.0316(6) Uani 1 1 d . . . . .
C13 C 0.2640(3) 0.17748(13) 0.0921(2) 0.0384(7) Uani 1 1 d . . . . .
H5 H 0.224580 0.142986 0.138334 0.058 Uiso 1 1 calc R U . . .
H6 H 0.368276 0.167904 0.100633 0.058 Uiso 1 1 calc R U . . .
H4 H 0.208529 0.176417 0.002436 0.058 Uiso 1 1 calc R U . . .
C14 C 0.3495(3) 0.27503(12) 0.2589(2) 0.0297(6) Uani 1 1 d . . . . .
C15 C 0.4555(3) 0.23871(13) 0.35465(19) 0.0277(6) Uani 1 1 d . . . . .
C16 C 0.5551(3) 0.27432(12) 0.4519(2) 0.0290(6) Uani 1 1 d . . . . .
C17 C 0.9296(3) 0.39137(14) 0.6563(2) 0.0415(7) Uani 1 1 d . . . . .
H7 H 1.012365 0.369512 0.711939 0.050 Uiso 1 1 calc R U . . .
C18 C 0.9356(3) 0.46006(15) 0.6330(2) 0.0471(8) Uani 1 1 d . . . . .
H10 H 1.022933 0.484941 0.671340 0.056 Uiso 1 1 calc R U . . .
C19 C 0.8153(3) 0.49304(14) 0.5541(2) 0.0439(7) Uani 1 1 d . . . . .
H8 H 0.819001 0.540698 0.540652 0.053 Uiso 1 1 calc R U . . .
C20 C 0.6900(3) 0.45675(13) 0.4948(2) 0.0378(7) Uani 1 1 d . . . . .
H9 H 0.607892 0.479459 0.440030 0.045 Uiso 1 1 calc R U . . .
C21 C 0.7361(3) 0.15212(14) 0.7175(2) 0.0399(7) Uani 1 1 d . . . . .
H12 H 0.716861 0.108957 0.748527 0.048 Uiso 1 1 calc R U . . .
C22 C 0.6369(3) 0.17965(13) 0.6131(2) 0.0353(6) Uani 1 1 d . . . . .
H13 H 0.549948 0.154912 0.573163 0.042 Uiso 1 1 calc R U . . .
C23 C 0.6605(3) 0.24366(12) 0.5634(2) 0.0290(6) Uani 1 1 d . . . . .
C24 C 0.4616(3) 0.16299(12) 0.34873(19) 0.0295(6) Uani 1 1 d . . . . .
C25 C 0.5799(3) 0.13246(13) 0.3178(2) 0.0359(6) Uani 1 1 d . . . . .
H19 H 0.656336 0.159910 0.302933 0.043 Uiso 1 1 calc R U . . .
C26 C 0.5872(3) 0.06248(14) 0.3086(2) 0.0454(8) Uani 1 1 d . . . . .
H15 H 0.667208 0.042210 0.285153 0.054 Uiso 1 1 calc R U . . .
C27 C 0.4791(4) 0.02180(15) 0.3333(2) 0.0496(8) Uani 1 1 d . . . . .
H16 H 0.484709 -0.026324 0.327480 0.059 Uiso 1 1 calc R U . . .
C28 C 0.3628(4) 0.05182(14) 0.3665(2) 0.0472(8) Uani 1 1 d . . . . .
H17 H 0.288770 0.024110 0.384854 0.057 Uiso 1 1 calc R U . . .
C29 C 0.3531(3) 0.12216(13) 0.3733(2) 0.0376(6) Uani 1 1 d . . . . .
H18 H 0.271841 0.142345 0.394808 0.045 Uiso 1 1 calc R U . . .

loop_
_atom_site_aniso_label
_atom_site_aniso_U_11
_atom_site_aniso_U_22
_atom_site_aniso_U_33
_atom_site_aniso_U_23
_atom_site_aniso_U_13
_atom_site_aniso_U_12
N1 0.0302(13) 0.0375(12) 0.0303(10) -0.0020(8) 0.0090(10) -0.0014(9)
C1 0.0428(18) 0.0584(19) 0.0421(14) 0.0072(13) 0.0027(14) 0.0031(14)
C2 0.0335(16) 0.0457(15) 0.0309(12) 0.0060(11) 0.0104(12) -0.0010(12)
C3 0.0325(16) 0.0362(14) 0.0346(12) 0.0046(10) 0.0096(12) 0.0008(11)
C4 0.0294(15) 0.0350(14) 0.0293(12) -0.0003(10) 0.0129(11) -0.0035(11)
C5 0.0304(15) 0.0363(14) 0.0250(11) -0.0015(10) 0.0120(11) -0.0021(11)
C6 0.0335(16) 0.0388(14) 0.0265(11) -0.0048(10) 0.0122(11) -0.0040(11)
C7 0.0305(15) 0.0430(15) 0.0263(11) -0.0058(10) 0.0137(11) -0.0038(12)
C8 0.0270(15) 0.0438(15) 0.0264(11) -0.0049(10) 0.0117(11) 0.0010(11)
C9 0.0313(16) 0.0531(17) 0.0314(12) -0.0055(11) 0.0084(12) -0.0011(13)
C10 0.0428(18) 0.0531(18) 0.0317(13) 0.0021(12) 0.0086(13) 0.0095(14)
C11 0.0343(16) 0.0469(16) 0.0272(12) 0.0007(11) 0.0085(11) -0.0050(12)
C12 0.0295(15) 0.0406(14) 0.0269(12) -0.0011(10) 0.0115(11) -0.0048(11)
C13 0.0404(17) 0.0460(16) 0.0289(12) -0.0069(11) 0.0095(12) -0.0043(13)
C14 0.0278(15) 0.0360(14) 0.0278(11) -0.0009(10) 0.0120(11) -0.0033(11)
C15 0.0258(14) 0.0358(14) 0.0243(11) -0.0010(9) 0.0119(11) -0.0016(10)
C16 0.0272(15) 0.0352(14) 0.0276(11) -0.0027(10) 0.0127(11) -0.0021(10)
C17 0.0326(16) 0.0555(18) 0.0364(13) -0.0045(12) 0.0097(12) -0.0065(13)
C18 0.0414(19) 0.0594(19) 0.0405(14) -0.0049(13) 0.0115(14) -0.0211(15)
C19 0.052(2) 0.0424(16) 0.0381(14) -0.0055(12) 0.0145(14) -0.0164(14)
C20 0.0410(18) 0.0404(15) 0.0324(12) -0.0037(11) 0.0108(12) -0.0045(12)
C21 0.0464(18) 0.0448(16) 0.0308(13) 0.0034(11) 0.0145(13) 0.0017(13)
C22 0.0390(16) 0.0396(14) 0.0288(12) -0.0019(10) 0.0121(11) -0.0020(12)
C23 0.0264(15) 0.0369(14) 0.0270(11) -0.0041(10) 0.0127(11) 0.0022(11)
C24 0.0328(15) 0.0338(14) 0.0216(10) -0.0018(9) 0.0072(10) 0.0007(11)
C25 0.0407(16) 0.0377(14) 0.0314(12) -0.0002(10) 0.0135(12) 0.0024(12)
C26 0.058(2) 0.0400(16) 0.0406(14) -0.0014(12) 0.0171(14) 0.0120(14)
C27 0.070(2) 0.0326(15) 0.0416(14) -0.0011(12) 0.0084(15) 0.0006(15)
C28 0.054(2) 0.0424(16) 0.0413(14) 0.0040(12) 0.0069(14) -0.0151(14)
C29 0.0370(16) 0.0412(15) 0.0359(13) -0.0007(11) 0.0124(12) -0.0058(12)

loop_
_atom_type_symbol
_atom_type_description
_atom_type_scat_dispersion_real
_atom_type_scat_dispersion_imag
_atom_type_scat_source
C C 0.0033 0.0016 'International Tables Vol C Tables 4.2.6.8 and 6.1.1.4'
H H 0.0000 0.0000 'International Tables Vol C Tables 4.2.6.8 and 6.1.1.4'
N N 0.0061 0.0033 'International Tables Vol C Tables 4.2.6.8 and 6.1.1.4'

loop_
_geom_angle_atom_site_label_1
_geom_angle_atom_site_label_2
_geom_angle_atom_site_label_3
_geom_angle
_geom_angle_site_symmetry_1
_geom_angle_site_symmetry_3
_geom_angle_publ_flag
C5 N1 C4 118.6(2) . . ?
C2 C1 H3 109.5 . . ?
C2 C1 H1 109.5 . . ?
H3 C1 H1 109.5 . . ?
C2 C1 H21 109.5 . . ?
H3 C1 H21 109.5 . . ?
H1 C1 H21 109.5 . . ?
C3 C2 C11 117.6(2) . . ?
C3 C2 C1 122.3(2) . . ?
C11 C2 C1 120.0(2) . . ?
C2 C3 C4 121.0(2) . . ?
C2 C3 H14 119.5 . . ?
C4 C3 H14 119.5 . . ?
N1 C4 C3 116.6(2) . . ?
N1 C4 C14 122.4(2) . . ?
C3 C4 C14 121.0(2) . . ?
N1 C5 C16 123.0(2) . . ?
N1 C5 C6 116.6(2) . . ?
C16 C5 C6 120.3(2) . . ?
C7 C6 C20 120.0(2) . . ?
C7 C6 C5 119.9(2) . . ?
C20 C6 C5 120.0(2) . . ?
C6 C7 C17 118.4(2) . . ?
C6 C7 C8 119.0(2) . . ?
C17 C7 C8 122.4(2) . . ?
C9 C8 C23 118.8(2) . . ?
C9 C8 C7 120.7(2) . . ?
C23 C8 C7 120.2(2) . . ?
C10 C9 C8 122.2(2) . . ?
C10 C9 H11 118.9 . . ?
C8 C9 H11 118.9 . . ?
C9 C10 C21 118.9(2) . . ?
C9 C10 H2 120.6 . . ?
C21 C10 H2 120.6 . . ?
C12 C11 C2 124.3(2) . . ?
C12 C11 H20 117.8 . . ?
C2 C11 H20 117.8 . . ?
C11 C12 C14 118.2(2) . . ?
C11 C12 C13 116.5(2) . . ?
C14 C12 C13 125.1(2) . . ?
C12 C13 H5 109.5 . . ?
C12 C13 H6 109.5 . . ?
H5 C13 H6 109.5 . . ?
C12 C13 H4 109.5 . . ?
H5 C13 H4 109.5 . . ?
H6 C13 H4 109.5 . . ?
C15 C14 C4 116.4(2) . . ?
C15 C14 C12 126.9(2) . . ?
C4 C14 C12 116.7(2) . . ?
C16 C15 C14 119.9(2) . . ?
C16 C15 C24 120.4(2) . . ?
C14 C15 C24 119.7(2) . . ?
C15 C16 C5 117.1(2) . . ?
C15 C16 C23 125.8(2) . . ?
C5 C16 C23 117.1(2) . . ?
C18 C17 C7 120.8(3) . . ?
C18 C17 H7 119.6 . . ?
C7 C17 H7 119.6 . . ?
C17 C18 C19 120.4(3) . . ?
C17 C18 H10 119.8 . . ?
C19 C18 H10 119.8 . . ?
C20 C19 C18 120.0(3) . . ?
C20 C19 H8 120.0 . . ?
C18 C19 H8 120.0 . . ?
C19 C20 C6 120.3(3) . . ?
C19 C20 H9 119.8 . . ?
C6 C20 H9 119.8 . . ?
C22 C21 C10 120.3(3) . . ?
C22 C21 H12 119.8 . . ?
C10 C21 H12 119.8 . . ?
C21 C22 C23 122.0(2) . . ?
C21 C22 H13 119.0 . . ?
C23 C22 H13 119.0 . . ?
C22 C23 C8 117.4(2) . . ?
C22 C23 C16 122.8(2) . . ?
C8 C23 C16 119.5(2) . . ?
C29 C24 C25 119.0(3) . . ?
C29 C24 C15 122.0(2) . . ?
C25 C24 C15 119.0(2) . . ?
C26 C25 C24 120.4(3) . . ?
C26 C25 H19 119.8 . . ?
C24 C25 H19 119.8 . . ?
C27 C26 C25 120.5(3) . . ?
C27 C26 H15 119.8 . . ?
C25 C26 H15 119.8 . . ?
C26 C27 C28 119.3(3) . . ?
C26 C27 H16 120.4 . . ?
C28 C27 H16 120.4 . . ?
C27 C28 C29 120.5(3) . . ?
C27 C28 H17 119.7 . . ?
C29 C28 H17 119.7 . . ?
C24 C29 C28 120.2(3) . . ?
C24 C29 H18 119.9 . . ?
C28 C29 H18 119.9 . . ?

loop_
_geom_bond_atom_site_label_1
_geom_bond_atom_site_label_2
_geom_bond_distance
_geom_bond_site_symmetry_2
_geom_bond_publ_flag
N1 C5 1.328(3) . ?
N1 C4 1.360(3) . ?
C1 C2 1.507(3) . ?
C1 H3 0.9800 . ?
C1 H1 0.9800 . ?
C1 H21 0.9800 . ?
C2 C3 1.357(3) . ?
C2 C11 1.416(4) . ?
C3 C4 1.419(3) . ?
C3 H14 0.9500 . ?
C4 C14 1.430(3) . ?
C5 C16 1.431(3) . ?
C5 C6 1.469(3) . ?
C6 C7 1.401(3) . ?
C6 C20 1.404(3) . ?
C7 C17 1.409(3) . ?
C7 C8 1.473(3) . ?
C8 C9 1.402(3) . ?
C8 C23 1.418(3) . ?
C9 C10 1.379(4) . ?
C9 H11 0.9500 . ?
C10 C21 1.388(4) . ?
C10 H2 0.9500 . ?
C11 C12 1.371(3) . ?
C11 H20 0.9500 . ?
C12 C14 1.443(3) . ?
C12 C13 1.510(3) . ?
C13 H5 0.9800 . ?
C13 H6 0.9800 . ?
C13 H4 0.9800 . ?
C14 C15 1.425(3) . ?
C15 C16 1.399(3) . ?
C15 C24 1.491(3) . ?
C16 C23 1.476(3) . ?
C17 C18 1.378(4) . ?
C17 H7 0.9500 . ?
C18 C19 1.383(4) . ?
C18 H10 0.9500 . ?
C19 C20 1.379(4) . ?
C19 H8 0.9500 . ?
C20 H9 0.9500 . ?
C21 C22 1.374(3) . ?
C21 H12 0.9500 . ?
C22 C23 1.413(3) . ?
C22 H13 0.9500 . ?
C24 C29 1.384(3) . ?
C24 C25 1.390(3) . ?
C25 C26 1.382(4) . ?
C25 H19 0.9500 . ?
C26 C27 1.380(4) . ?
C26 H15 0.9500 . ?
C27 C28 1.382(4) . ?
C27 H16 0.9500 . ?
C28 C29 1.388(4) . ?
C28 H17 0.9500 . ?
C29 H18 0.9500 . ?

loop_
_geom_torsion_atom_site_label_1
_geom_torsion_atom_site_label_2
_geom_torsion_atom_site_label_3
_geom_torsion_atom_site_label_4
_geom_torsion
_geom_torsion_site_symmetry_1
_geom_torsion_site_symmetry_2
_geom_torsion_site_symmetry_3
_geom_torsion_site_symmetry_4
_geom_torsion_publ_flag
C11 C2 C3 C4 -4.7(4) . . . . ?
C1 C2 C3 C4 177.9(2) . . . . ?
C5 N1 C4 C3 175.5(2) . . . . ?
C5 N1 C4 C14 -7.8(3) . . . . ?
C2 C3 C4 N1 173.2(2) . . . . ?
C2 C3 C4 C14 -3.5(4) . . . . ?
C4 N1 C5 C16 -8.1(3) . . . . ?
C4 N1 C5 C6 168.58(19) . . . . ?
N1 C5 C6 C7 -179.0(2) . . . . ?
C16 C5 C6 C7 -2.2(3) . . . . ?
N1 C5 C6 C20 -3.5(3) . . . . ?
C16 C5 C6 C20 173.3(2) . . . . ?
C20 C6 C7 C17 -2.7(3) . . . . ?
C5 C6 C7 C17 172.8(2) . . . . ?
C20 C6 C7 C8 172.4(2) . . . . ?
C5 C6 C7 C8 -12.1(3) . . . . ?
C6 C7 C8 C9 -164.8(2) . . . . ?
C17 C7 C8 C9 10.1(3) . . . . ?
C6 C7 C8 C23 9.8(3) . . . . ?
C17 C7 C8 C23 -175.3(2) . . . . ?
C23 C8 C9 C10 -3.6(4) . . . . ?
C7 C8 C9 C10 171.0(2) . . . . ?
C8 C9 C10 C21 -1.0(4) . . . . ?
C3 C2 C11 C12 4.9(4) . . . . ?
C1 C2 C11 C12 -177.6(2) . . . . ?
C2 C11 C12 C14 3.2(4) . . . . ?
C2 C11 C12 C13 -172.7(2) . . . . ?
N1 C4 C14 C15 15.3(3) . . . . ?
C3 C4 C14 C15 -168.2(2) . . . . ?
N1 C4 C14 C12 -165.1(2) . . . . ?
C3 C4 C14 C12 11.4(3) . . . . ?
C11 C12 C14 C15 168.5(2) . . . . ?
C13 C12 C14 C15 -16.0(4) . . . . ?
C11 C12 C14 C4 -11.0(3) . . . . ?
C13 C12 C14 C4 164.5(2) . . . . ?
C4 C14 C15 C16 -7.2(3) . . . . ?
C12 C14 C15 C16 173.2(2) . . . . ?
C4 C14 C15 C24 174.2(2) . . . . ?
C12 C14 C15 C24 -5.4(4) . . . . ?
C14 C15 C16 C5 -6.9(3) . . . . ?
C24 C15 C16 C5 171.7(2) . . . . ?
C14 C15 C16 C23 173.6(2) . . . . ?
C24 C15 C16 C23 -7.8(3) . . . . ?
N1 C5 C16 C15 15.4(3) . . . . ?
C6 C5 C16 C15 -161.1(2) . . . . ?
N1 C5 C16 C23 -165.1(2) . . . . ?
C6 C5 C16 C23 18.4(3) . . . . ?
C6 C7 C17 C18 1.2(3) . . . . ?
C8 C7 C17 C18 -173.7(2) . . . . ?
C7 C17 C18 C19 1.2(4) . . . . ?
C17 C18 C19 C20 -2.1(4) . . . . ?
C18 C19 C20 C6 0.6(4) . . . . ?
C7 C6 C20 C19 1.8(4) . . . . ?
C5 C6 C20 C19 -173.6(2) . . . . ?
C9 C10 C21 C22 2.8(4) . . . . ?
C10 C21 C22 C23 0.0(4) . . . . ?
C21 C22 C23 C8 -4.5(3) . . . . ?
C21 C22 C23 C16 -179.7(2) . . . . ?
C9 C8 C23 C22 6.1(3) . . . . ?
C7 C8 C23 C22 -168.5(2) . . . . ?
C9 C8 C23 C16 -178.5(2) . . . . ?
C7 C8 C23 C16 6.8(3) . . . . ?
C15 C16 C23 C22 -26.1(3) . . . . ?
C5 C16 C23 C22 154.4(2) . . . . ?
C15 C16 C23 C8 158.8(2) . . . . ?
C5 C16 C23 C8 -20.6(3) . . . . ?
C16 C15 C24 C29 109.9(3) . . . . ?
C14 C15 C24 C29 -71.5(3) . . . . ?
C16 C15 C24 C25 -70.0(3) . . . . ?
C14 C15 C24 C25 108.6(3) . . . . ?
C29 C24 C25 C26 1.6(3) . . . . ?
C15 C24 C25 C26 -178.5(2) . . . . ?
C24 C25 C26 C27 -1.7(4) . . . . ?
C25 C26 C27 C28 0.4(4) . . . . ?
C26 C27 C28 C29 1.0(4) . . . . ?
C25 C24 C29 C28 -0.2(3) . . . . ?
C15 C24 C29 C28 179.9(2) . . . . ?
C27 C28 C29 C24 -1.1(4) . . . . ?
